data_7159896
loop_
_publ_author_name
'Yaragorla, Srinivasarao'
'Khan, Tabassum'
'Chakroborty, Sayonika'

_publ_section_title
;
 Cu(OTf)<sub>2</sub>/HFIP catalyzed regioselective cycloisomerization of
 indole-C3-functionalized alkynols to carbazoles.
;
_journal_issue 18
_journal_name_full 'Organic &amp; biomolecular chemistry'
_journal_page_first 3622
_journal_page_last 3629
_journal_paper_doi 10.1039/d4ob00421c
_journal_volume 22
_journal_year 2024
_chemical_formula_moiety 'C31 H26 N2'
_chemical_formula_sum 'C31 H26 N2'
_chemical_formula_weight 426.54
_space_group_crystal_system monoclinic
_space_group_IT_number 14
_space_group_name_Hall '-P 2yn'
_space_group_name_H-M_alt 'P 1 21/n 1'
_atom_sites_solution_hydrogens geom
_atom_sites_solution_primary iterative
_audit_creation_date 2023-09-05
_audit_creation_method
;
Olex2 1.3-ac4
(compiled 2018.12.18 svn.r3554 for Rigaku Oxford Diffraction, GUI svn.r1)
;
_audit_update_record
;
2023-09-14 deposited with the CCDC.	2024-04-15 downloaded from the CCDC.
;
_cell_angle_alpha 90
_cell_angle_beta 102.019(5)
_cell_angle_gamma 90
_cell_formula_units_Z 4
_cell_length_a 13.2329(18)
_cell_length_b 9.3280(11)
_cell_length_c 19.219(3)
_cell_measurement_reflns_used 9974
_cell_measurement_temperature 296
_cell_measurement_theta_max 24.21
_cell_measurement_theta_min 2.17
_cell_volume 2320.3(6)
_computing_cell_refinement 'SAINT V8.40B (?, 2016)'
_computing_data_reduction 'SAINT V8.40B (?, 2016)'
_computing_molecular_graphics 'Olex2 (Dolomanov et al., 2009)'
_computing_publication_material 'Olex2 (Dolomanov et al., 2009)'
_computing_structure_refinement 'ShelXL (Sheldrick, 2015)'
_computing_structure_solution 'olex2.solve (Bourhis et al., 2015)'
_diffrn_ambient_temperature 296
_diffrn_measured_fraction_theta_full 1.000
_diffrn_measured_fraction_theta_max 1.000
_diffrn_measurement_device_type 'Bruker APEX-II CCD'
_diffrn_measurement_method '\f and \w scans'
_diffrn_radiation_type MoK\a
_diffrn_radiation_wavelength 0.71073
_diffrn_reflns_av_R_equivalents 0.0687
_diffrn_reflns_av_unetI/netI 0.0530
_diffrn_reflns_Laue_measured_fraction_full 1.000
_diffrn_reflns_Laue_measured_fraction_max 1.000
_diffrn_reflns_limit_h_max 15
_diffrn_reflns_limit_h_min -15
_diffrn_reflns_limit_k_max 11
_diffrn_reflns_limit_k_min -11
_diffrn_reflns_limit_l_max 23
_diffrn_reflns_limit_l_min -23
_diffrn_reflns_number 54774
_diffrn_reflns_point_group_measured_fraction_full 1.000
_diffrn_reflns_point_group_measured_fraction_max 1.000
_diffrn_reflns_theta_full 25.242
_diffrn_reflns_theta_max 25.350
_diffrn_reflns_theta_min 1.714
_diffrn_standards_number 0
_exptl_absorpt_coefficient_mu 0.071
_exptl_absorpt_correction_T_max 0.7456
_exptl_absorpt_correction_T_min 0.6550
_exptl_absorpt_correction_type multi-scan
_exptl_absorpt_process_details
;
SADABS-2016/2 (Bruker,2016/2) was used for absorption correction.
wR2(int) was 0.1417 before and 0.0801 after correction.
The Ratio of minimum to maximum transmission is 0.8785.
The \l/2 correction factor is Not present.
;
_exptl_crystal_colour 'metallic yellowish yellow'
_exptl_crystal_colour_lustre metallic
_exptl_crystal_colour_modifier yellowish
_exptl_crystal_colour_primary yellow
_exptl_crystal_density_diffrn 1.221
_exptl_crystal_description plate
_exptl_crystal_F_000 904
_exptl_crystal_size_max 0.21
_exptl_crystal_size_mid 0.17
_exptl_crystal_size_min 0.12
_refine_diff_density_max 0.993
_refine_diff_density_min -0.529
_refine_diff_density_rms 0.070
_refine_ls_extinction_method none
_refine_ls_goodness_of_fit_ref 1.034
_refine_ls_hydrogen_treatment constr
_refine_ls_matrix_type full
_refine_ls_number_parameters 288
_refine_ls_number_reflns 4254
_refine_ls_number_restraints 285
_refine_ls_restrained_S_all 1.006
_refine_ls_R_factor_all 0.0952
_refine_ls_R_factor_gt 0.0794
_refine_ls_shift/su_max 0.000
_refine_ls_shift/su_mean 0.000
_refine_ls_structure_factor_coef Fsqd
_refine_ls_weighting_details 'w=1/[\s^2^(Fo^2^)+(0.1188P)^2^+1.7676P] where P=(Fo^2^+2Fc^2^)/3'
_refine_ls_weighting_scheme calc
_refine_ls_wR_factor_gt 0.2235
_refine_ls_wR_factor_ref 0.2386
_reflns_Friedel_coverage 0.000
_reflns_number_gt 3299
_reflns_number_total 4254
_reflns_threshold_expression 'I > 2\s(I)'
_cod_data_source_file d4ob00421c2.cif
_cod_data_source_block ysr013_0m_a
_cod_depositor_comments 'Adding full bibliography for 7159896--7159898.cif.'
_cod_original_cell_volume 2320.3(5)
_cod_database_code 7159896
_shelx_shelxl_version_number 2018/3
_shelx_space_group_comment
;
The symmetry employed for this shelxl refinement is uniquely defined
by the following loop, which should always be used as a source of
symmetry information in preference to the above space-group names.
They are only intended as comments.
;
_shelx_estimated_absorpt_t_max 0.992
_shelx_estimated_absorpt_t_min 0.985
_olex2_refinement_description
;
1. Fixed Uiso
 At 1.2 times of:
  All C(H) groups, All C(H,H) groups
 At 1.5 times of:
  All C(H,H,H) groups
2. Uiso/Uaniso restraints and constraints
Uanis(C31) = Uanis(C30) = Uanis(C29)
3. Rigid body (RIGU) restrains
 All non-hydrogen atoms
 with sigma for 1-2 distances of 0.004 and sigma for 1-3 distances of 0.004
4.a Ternary CH refined with riding coordinates:
 C29(H29)
4.b Secondary CH2 refined with riding coordinates:
 C30(H30A,H30B), C31(H31A,H31B)
4.c Aromatic/amide H refined with riding coordinates:
 C1(H1), C11(H11), C7(H7), C4(H4), C6(H6), C15(H15), C5(H5), C18(H18),
 C16(H16), C17(H17), C21(H21), C22(H22), C23(H23), C25(H25), C24(H24)
4.d Idealised Me refined as rotating group:
 C27(H27A,H27B,H27C), C28(H28A,H28B,H28C)
;
_olex2_submission_special_instructions 'No special instructions were received'

loop_
_space_group_symop_operation_xyz
'x, y, z'
'-x+1/2, y+1/2, -z+1/2'
'-x, -y, -z'
'x-1/2, -y-1/2, z-1/2'

loop_
_atom_site_label
_atom_site_type_symbol
_atom_site_fract_x
_atom_site_fract_y
_atom_site_fract_z
_atom_site_U_iso_or_equiv
_atom_site_adp_type
_atom_site_occupancy
_atom_site_site_symmetry_order
_atom_site_calc_flag
_atom_site_refinement_flags_posn
_atom_site_refinement_flags_adp
_atom_site_refinement_flags_occupancy
_atom_site_disorder_assembly
_atom_site_disorder_group
N2 N 0.43179(18) 0.8090(2) 0.48166(12) 0.0497(6) Uani 1 1 d . U . . .
N1 N 0.44296(19) 0.4894(2) 0.28536(13) 0.0551(6) Uani 1 1 d . U . . .
C2 C 0.5231(2) 0.6934(3) 0.41232(14) 0.0475(6) Uani 1 1 d . U . . .
C20 C 0.5435(2) 0.4976(3) 0.32476(14) 0.0472(6) Uani 1 1 d . U . . .
C9 C 0.5847(2) 0.5846(3) 0.38343(14) 0.0480(6) Uani 1 1 d . U . . .
C3 C 0.4833(2) 0.8245(3) 0.37787(14) 0.0473(6) Uani 1 1 d . U . . .
C8 C 0.4278(2) 0.8933(3) 0.42250(14) 0.0461(6) Uani 1 1 d . U . . .
C13 C 0.6053(2) 0.4016(3) 0.29471(14) 0.0498(6) Uani 1 1 d . U . . .
C1 C 0.4906(2) 0.6910(3) 0.47460(15) 0.0509(7) Uani 1 1 d . U . . .
H1 H 0.506164 0.618478 0.508330 0.061 Uiso 1 1 calc R . . . .
C10 C 0.6900(2) 0.5669(3) 0.41215(15) 0.0518(7) Uani 1 1 d . U . . .
C14 C 0.5396(2) 0.3381(3) 0.23293(14) 0.0538(7) Uani 1 1 d . U . . .
C12 C 0.7082(2) 0.3802(3) 0.32642(16) 0.0573(7) Uani 1 1 d . U . . .
C19 C 0.4405(2) 0.3942(3) 0.23004(15) 0.0548(7) Uani 1 1 d . U . . .
C11 C 0.7487(2) 0.4642(3) 0.38473(16) 0.0579(7) Uani 1 1 d . U . . .
H11 H 0.817781 0.452233 0.406736 0.070 Uiso 1 1 calc R . . . .
C7 C 0.3799(2) 1.0255(3) 0.40596(17) 0.0565(7) Uani 1 1 d . U . . .
H7 H 0.344275 1.070690 0.436693 0.068 Uiso 1 1 calc R . . . .
C27 C 0.3790(3) 0.8359(4) 0.53894(16) 0.0615(8) Uani 1 1 d . U . . .
H27A H 0.392612 0.932318 0.555769 0.092 Uiso 1 1 calc GR . . . .
H27B H 0.403357 0.769969 0.577115 0.092 Uiso 1 1 calc GR . . . .
H27C H 0.306046 0.823269 0.522057 0.092 Uiso 1 1 calc GR . . . .
C26 C 0.7466(2) 0.6579(3) 0.47131(17) 0.0597(8) Uani 1 1 d . U . . .
C4 C 0.4893(3) 0.8894(3) 0.31353(16) 0.0605(8) Uani 1 1 d . U . . .
H4 H 0.525575 0.845932 0.282696 0.073 Uiso 1 1 calc R . . . .
C6 C 0.3878(3) 1.0860(3) 0.34243(19) 0.0665(8) Uani 1 1 d . U . . .
H6 H 0.356912 1.174444 0.329881 0.080 Uiso 1 1 calc R . . . .
C15 C 0.5549(3) 0.2444(4) 0.17933(17) 0.0704(9) Uani 1 1 d . U . . .
H15 H 0.620209 0.207525 0.179422 0.085 Uiso 1 1 calc R . . . .
C5 C 0.4404(3) 1.0192(4) 0.29635(18) 0.0702(9) Uani 1 1 d . U . . .
H5 H 0.442842 1.062408 0.253131 0.084 Uiso 1 1 calc R . . . .
C18 C 0.3567(3) 0.3540(3) 0.17760(18) 0.0701(9) Uani 1 1 d . U . . .
H18 H 0.290875 0.389447 0.177161 0.084 Uiso 1 1 calc R . . . .
C29 C 0.7713(4) 0.2692(6) 0.2987(3) 0.1108(10) Uani 1 1 d . U . . .
H29 H 0.781116 0.289525 0.250486 0.133 Uiso 1 1 calc R . . . .
C16 C 0.4723(4) 0.2075(4) 0.12666(18) 0.0836(11) Uani 1 1 d . U . . .
H16 H 0.482087 0.146129 0.090483 0.100 Uiso 1 1 calc R . . . .
C17 C 0.3740(4) 0.2606(4) 0.1266(2) 0.0839(11) Uani 1 1 d . U . . .
H17 H 0.318835 0.231877 0.091015 0.101 Uiso 1 1 calc R . . . .
C28 C 0.3505(3) 0.5521(4) 0.3013(2) 0.0797(11) Uani 1 1 d . U . . .
H28A H 0.360042 0.566873 0.351704 0.120 Uiso 1 1 calc GR . . . .
H28B H 0.293167 0.488657 0.285688 0.120 Uiso 1 1 calc GR . . . .
H28C H 0.336980 0.642351 0.277193 0.120 Uiso 1 1 calc GR . . . .
C21 C 0.7796(3) 0.7936(4) 0.4577(2) 0.0780(10) Uani 1 1 d . U . . .
H21 H 0.760288 0.831499 0.412158 0.094 Uiso 1 1 calc R . . . .
C22 C 0.8403(3) 0.8735(5) 0.5103(3) 0.1045(15) Uani 1 1 d . U . . .
H22 H 0.862299 0.964414 0.500292 0.125 Uiso 1 1 calc R . . . .
C23 C 0.8683(3) 0.8182(6) 0.5777(3) 0.123(2) Uani 1 1 d . U . . .
H23 H 0.909920 0.871326 0.613530 0.147 Uiso 1 1 calc R . . . .
C25 C 0.7735(4) 0.6059(5) 0.5390(2) 0.1061(16) Uani 1 1 d . U . . .
H25 H 0.750219 0.515938 0.549501 0.127 Uiso 1 1 calc R . . . .
C30 C 0.8571(4) 0.1969(5) 0.3420(3) 0.1108(10) Uani 1 1 d . U . . .
H30A H 0.872372 0.216856 0.392677 0.133 Uiso 1 1 calc R . . . .
H30B H 0.916870 0.177371 0.321666 0.133 Uiso 1 1 calc R . . . .
C24 C 0.8350(5) 0.6855(7) 0.5922(3) 0.136(2) Uani 1 1 d . U . . .
H24 H 0.853691 0.648282 0.637929 0.164 Uiso 1 1 calc R . . . .
C31 C 0.7595(4) 0.1206(6) 0.3118(3) 0.1108(10) Uani 1 1 d . U . . .
H31A H 0.759587 0.054244 0.272914 0.133 Uiso 1 1 calc R . . . .
H31B H 0.715103 0.093717 0.343903 0.133 Uiso 1 1 calc R . . . .

loop_
_atom_site_aniso_label
_atom_site_aniso_U_11
_atom_site_aniso_U_22
_atom_site_aniso_U_33
_atom_site_aniso_U_23
_atom_site_aniso_U_13
_atom_site_aniso_U_12
N2 0.0551(13) 0.0447(12) 0.0510(12) 0.0013(10) 0.0148(10) 0.0019(10)
N1 0.0551(14) 0.0460(13) 0.0601(14) -0.0020(11) 0.0024(11) 0.0036(10)
C2 0.0506(15) 0.0402(13) 0.0496(14) 0.0004(11) 0.0055(11) 0.0025(11)
C20 0.0517(15) 0.0406(13) 0.0486(14) 0.0059(11) 0.0091(11) 0.0004(11)
C9 0.0538(15) 0.0392(13) 0.0511(15) 0.0023(11) 0.0111(12) 0.0050(11)
C3 0.0494(15) 0.0410(13) 0.0488(14) 0.0005(11) 0.0043(11) 0.0005(11)
C8 0.0442(14) 0.0397(13) 0.0518(14) 0.0006(11) 0.0044(11) -0.0026(10)
C13 0.0570(16) 0.0484(15) 0.0461(14) 0.0006(11) 0.0160(12) -0.0023(12)
C1 0.0601(17) 0.0384(13) 0.0521(15) 0.0038(11) 0.0071(12) 0.0027(12)
C10 0.0549(16) 0.0458(14) 0.0532(15) -0.0002(12) 0.0078(12) 0.0033(12)
C14 0.0694(18) 0.0487(15) 0.0460(14) 0.0028(12) 0.0180(13) -0.0069(13)
C12 0.0555(16) 0.0620(18) 0.0584(16) -0.0061(14) 0.0209(13) 0.0009(13)
C19 0.0674(18) 0.0430(14) 0.0508(15) 0.0052(12) 0.0053(13) -0.0027(13)
C11 0.0480(15) 0.0625(18) 0.0631(17) -0.0019(14) 0.0112(13) 0.0042(13)
C7 0.0498(16) 0.0440(15) 0.0727(18) -0.0016(13) 0.0058(13) 0.0049(12)
C27 0.0625(18) 0.0656(19) 0.0594(17) -0.0034(14) 0.0197(14) -0.0041(15)
C26 0.0490(16) 0.0566(17) 0.0685(18) -0.0091(14) 0.0008(13) 0.0089(13)
C4 0.072(2) 0.0583(17) 0.0511(16) 0.0053(13) 0.0117(14) -0.0015(14)
C6 0.067(2) 0.0440(15) 0.081(2) 0.0126(15) -0.0026(16) 0.0039(14)
C15 0.087(2) 0.073(2) 0.0545(18) -0.0091(15) 0.0233(16) -0.0072(18)
C5 0.084(2) 0.0592(19) 0.0619(19) 0.0194(15) 0.0028(16) -0.0053(16)
C18 0.078(2) 0.0547(18) 0.0676(19) 0.0026(15) -0.0082(16) -0.0012(16)
C29 0.0978(18) 0.114(2) 0.120(2) -0.0404(18) 0.0220(16) 0.0370(16)
C16 0.120(3) 0.077(2) 0.0533(19) -0.0139(17) 0.0152(19) -0.011(2)
C17 0.106(3) 0.068(2) 0.064(2) -0.0046(17) -0.015(2) -0.009(2)
C28 0.0508(18) 0.077(2) 0.105(3) -0.026(2) 0.0001(17) 0.0062(16)
C21 0.078(2) 0.066(2) 0.094(3) -0.0193(19) 0.0262(19) -0.0090(17)
C22 0.071(3) 0.083(3) 0.160(4) -0.055(3) 0.025(3) -0.011(2)
C23 0.065(2) 0.122(4) 0.155(4) -0.079(3) -0.037(3) 0.030(2)
C25 0.139(4) 0.082(3) 0.075(2) -0.001(2) -0.029(3) 0.011(3)
C30 0.0978(18) 0.114(2) 0.120(2) -0.0404(18) 0.0220(16) 0.0370(16)
C24 0.149(5) 0.121(4) 0.101(3) -0.031(3) -0.062(3) 0.042(3)
C31 0.0978(18) 0.114(2) 0.120(2) -0.0404(18) 0.0220(16) 0.0370(16)

loop_
_atom_type_symbol
_atom_type_description
_atom_type_scat_dispersion_real
_atom_type_scat_dispersion_imag
_atom_type_scat_source
C C 0.0033 0.0016 'International Tables Vol C Tables 4.2.6.8 and 6.1.1.4'
H H 0.0000 0.0000 'International Tables Vol C Tables 4.2.6.8 and 6.1.1.4'
N N 0.0061 0.0033 'International Tables Vol C Tables 4.2.6.8 and 6.1.1.4'

loop_
_geom_angle_atom_site_label_1
_geom_angle_atom_site_label_2
_geom_angle_atom_site_label_3
_geom_angle
_geom_angle_site_symmetry_1
_geom_angle_site_symmetry_3
_geom_angle_publ_flag
C8 N2 C27 126.2(2) . . ?
C1 N2 C8 107.6(2) . . ?
C1 N2 C27 126.1(2) . . ?
C20 N1 C28 128.2(3) . . ?
C19 N1 C20 108.7(2) . . ?
C19 N1 C28 122.6(3) . . ?
C3 C2 C9 126.0(2) . . ?
C1 C2 C9 128.4(2) . . ?
C1 C2 C3 105.5(2) . . ?
N1 C20 C9 129.6(3) . . ?
N1 C20 C13 108.2(2) . . ?
C9 C20 C13 122.2(3) . . ?
C20 C9 C2 123.1(2) . . ?
C10 C9 C2 121.0(2) . . ?
C10 C9 C20 115.9(2) . . ?
C8 C3 C2 107.3(2) . . ?
C4 C3 C2 134.0(3) . . ?
C4 C3 C8 118.7(3) . . ?
N2 C8 C3 108.1(2) . . ?
N2 C8 C7 129.3(3) . . ?
C7 C8 C3 122.6(3) . . ?
C20 C13 C14 107.2(3) . . ?
C12 C13 C20 120.7(3) . . ?
C12 C13 C14 132.1(3) . . ?
C2 C1 N2 111.4(2) . . ?
C9 C10 C11 121.1(3) . . ?
C9 C10 C26 122.4(2) . . ?
C11 C10 C26 116.5(3) . . ?
C19 C14 C13 106.1(2) . . ?
C15 C14 C13 135.1(3) . . ?
C15 C14 C19 118.8(3) . . ?
C13 C12 C29 120.9(3) . . ?
C11 C12 C13 117.1(3) . . ?
C11 C12 C29 122.1(3) . . ?
N1 C19 C14 109.8(3) . . ?
N1 C19 C18 128.4(3) . . ?
C18 C19 C14 121.9(3) . . ?
C12 C11 C10 122.7(3) . . ?
C6 C7 C8 116.9(3) . . ?
C21 C26 C10 120.4(3) . . ?
C25 C26 C10 121.0(3) . . ?
C25 C26 C21 118.4(4) . . ?
C5 C4 C3 118.9(3) . . ?
C7 C6 C5 121.8(3) . . ?
C16 C15 C14 119.1(4) . . ?
C4 C5 C6 121.0(3) . . ?
C17 C18 C19 117.8(4) . . ?
C30 C29 C12 123.6(4) . . ?
C31 C29 C12 121.4(5) . . ?
C31 C29 C30 62.6(4) . . ?
C15 C16 C17 120.8(3) . . ?
C18 C17 C16 121.5(3) . . ?
C22 C21 C26 121.2(4) . . ?
C23 C22 C21 119.5(5) . . ?
C24 C23 C22 119.9(4) . . ?
C26 C25 C24 120.6(5) . . ?
C29 C30 C31 58.5(4) . . ?
C23 C24 C25 120.2(5) . . ?
C29 C31 C30 58.9(4) . . ?

loop_
_geom_bond_atom_site_label_1
_geom_bond_atom_site_label_2
_geom_bond_distance
_geom_bond_site_symmetry_2
_geom_bond_publ_flag
N2 C8 1.374(3) . ?
N2 C1 1.371(4) . ?
N2 C27 1.443(4) . ?
N1 C20 1.389(4) . ?
N1 C19 1.381(4) . ?
N1 C28 1.445(4) . ?
C2 C9 1.480(4) . ?
C2 C3 1.437(4) . ?
C2 C1 1.354(4) . ?
C20 C9 1.404(4) . ?
C20 C13 1.414(4) . ?
C9 C10 1.398(4) . ?
C3 C8 1.396(4) . ?
C3 C4 1.394(4) . ?
C8 C7 1.393(4) . ?
C13 C14 1.444(4) . ?
C13 C12 1.386(4) . ?
C10 C11 1.403(4) . ?
C10 C26 1.490(4) . ?
C14 C19 1.402(4) . ?
C14 C15 1.398(4) . ?
C12 C11 1.381(4) . ?
C12 C29 1.496(5) . ?
C19 C18 1.386(4) . ?
C7 C6 1.368(5) . ?
C26 C21 1.381(5) . ?
C26 C25 1.365(5) . ?
C4 C5 1.380(5) . ?
C6 C5 1.383(5) . ?
C15 C16 1.370(5) . ?
C18 C17 1.366(5) . ?
C29 C30 1.430(7) . ?
C29 C31 1.423(8) . ?
C16 C17 1.392(6) . ?
C21 C22 1.372(6) . ?
C22 C23 1.372(8) . ?
C23 C24 1.362(9) . ?
C25 C24 1.382(6) . ?
C30 C31 1.483(7) . ?
